data_9000981
loop_
_publ_author_name
'Ghose, S.'
'Sen Gupta, P. K.'
'Schlemper, E. O.'

_publ_section_title
;
 Electron ordering in ilvaite, a mixed-valence iron
 silicate: crystal structure refinement at 138 K
 Sample: T = 138 K
;
_journal_name_full 'American Mineralogist'
_journal_page_first 1248
_journal_page_last 1252
_journal_volume 70
_journal_year 1985
_chemical_formula_sum 'Ca Fe3 H O9 Si2'
_chemical_name_mineral Ilvaite
_space_group_IT_number 14
_symmetry_space_group_name_Hall '-P 2yab'
_symmetry_space_group_name_H-M 'P 1 21/a 1'
_cell_angle_alpha 90
_cell_angle_beta 90.21
_cell_angle_gamma 90
_cell_length_a 13.008
_cell_length_b 8.784
_cell_length_c 5.836
_cell_formula_units_Z 4
_cell_volume 666.830
_database_code_amcsd 0001003
_diffrn_ambient_temperature 138
_exptl_crystal_density_diffrn 4.072
_cod_original_formula_sum 'Fe3 Ca Si2 O9 H'
_cod_database_code 9000981

loop_
_space_group_symop_operation_xyz
x,y,z
1/2+x,1/2-y,z
1/2-x,1/2+y,-z
-x,-y,-z

loop_
_atom_site_label
_atom_site_fract_x
_atom_site_fract_y
_atom_site_fract_z
_atom_site_U_iso_or_equiv
Fe1Ao 0.89001 0.05004 0.00852 0.00405
Fe2Am 0.88996 0.05218 0.49051 0.00389
Fe3B 0.94134 0.74089 0.24923 0.00389
Ca 0.81261 0.37020 0.75256 0.00400
Si1 0.95954 0.36916 0.24920 0.00295
Si2 0.67914 0.22764 0.25180 0.00293
O1 0.00900 0.02940 0.73790 0.00646
O2o 0.93690 0.27220 0.01590 0.00443
O2m 0.93540 0.27280 0.48290 0.00431
O3 0.77740 0.11020 0.25530 0.00418
O4o 0.67060 0.32890 0.01790 0.00469
O4m 0.67030 0.33180 0.48300 0.00456
O5 0.58480 0.10080 0.25240 0.00418
O6 0.60180 0.02640 0.75190 0.00545
O7 0.79800 0.10960 0.74410 0.00456
H 0.74100 0.09800 0.74300 0.04053

loop_
_cod_related_entry_id
_cod_related_entry_database
_cod_related_entry_code
1 AMCSD 0001003
